data_7124556
loop_
_publ_author_name
'Yin, Haolin'
'Robinson, Jerome R.'
'Carroll, Patrick J.'
'Walsh, Patrick J.'
'Schelter, Eric J.'

_publ_section_title
;
 \k&#x00B2;-Coordination of 18-crown-6 to Ce(III) cations: solution
 dynamics and reactivity.
;
_journal_issue 26
_journal_name_full 'Chemical communications (Cambridge, England)'
_journal_page_first 3470
_journal_page_last 3472
_journal_paper_doi 10.1039/c4cc00448e
_journal_volume 50
_journal_year 2014
_chemical_formula_sum 'C13 H19 F5 K N O Si'
_chemical_formula_weight 367.48
_space_group_IT_number 14
_space_group_name_Hall '-P 2ybc'
_space_group_name_H-M_alt 'P 1 21/c 1'
_symmetry_cell_setting monoclinic
_symmetry_Int_Tables_number 14
_symmetry_space_group_name_H-M 'P 1 21/c 1'
_atom_sites_solution_hydrogens geom
_atom_sites_solution_primary direct
_audit_creation_method SHELXL-97
_cell_angle_alpha 90.00
_cell_angle_beta 107.812(3)
_cell_angle_gamma 90.00
_cell_formula_units_Z 4
_cell_length_a 9.7741(6)
_cell_length_b 22.3380(12)
_cell_length_c 8.2804(5)
_cell_measurement_temperature 100(1)
_cell_volume 1721.23(18)
_computing_data_collection 'Bruker APEX2'
_computing_data_reduction 'Bruker SAINT'
_computing_structure_refinement 'SHELXL-97 (Sheldrick, 2008)'
_computing_structure_solution 'SHELXS-97 (Sheldrick, 2008)'
_diffrn_ambient_temperature 100(1)
_diffrn_measured_fraction_theta_full 0.996
_diffrn_measured_fraction_theta_max 0.996
_diffrn_measurement_device 'CCD Area Detector'
_diffrn_measurement_device_type 'Bruker APEXII'
_diffrn_measurement_method 'phi and omega scans'
_diffrn_radiation_monochromator graphite
_diffrn_radiation_source 'sealed tube'
_diffrn_radiation_type MoK\a
_diffrn_radiation_wavelength 0.71073
_diffrn_reflns_av_R_equivalents 0.0470
_diffrn_reflns_av_sigmaI/netI 0.0313
_diffrn_reflns_limit_h_max 12
_diffrn_reflns_limit_h_min -12
_diffrn_reflns_limit_k_max 29
_diffrn_reflns_limit_k_min 0
_diffrn_reflns_limit_l_max 10
_diffrn_reflns_limit_l_min 0
_diffrn_reflns_number 44610
_diffrn_reflns_theta_full 27.53
_diffrn_reflns_theta_max 27.53
_diffrn_reflns_theta_min 2.19
_exptl_absorpt_coefficient_mu 0.425
_exptl_absorpt_correction_T_max 0.7456
_exptl_absorpt_correction_T_min 0.5595
_exptl_absorpt_correction_type multi-scan
_exptl_absorpt_process_details '(SADABS; Sheldrick, 2007)'
_exptl_crystal_density_diffrn 1.418
_exptl_crystal_density_method 'not measured'
_exptl_crystal_F_000 760
_exptl_crystal_size_max 0.25
_exptl_crystal_size_mid 0.10
_exptl_crystal_size_min 0.10
_refine_diff_density_max 0.625
_refine_diff_density_min -0.485
_refine_diff_density_rms 0.148
_refine_ls_extinction_method none
_refine_ls_goodness_of_fit_ref 0.851
_refine_ls_hydrogen_treatment constr
_refine_ls_matrix_type full
_refine_ls_number_parameters 206
_refine_ls_number_reflns 4716
_refine_ls_number_restraints 0
_refine_ls_restrained_S_all 0.851
_refine_ls_R_factor_all 0.0417
_refine_ls_R_factor_gt 0.0390
_refine_ls_shift/su_max 0.000
_refine_ls_shift/su_mean 0.000
_refine_ls_structure_factor_coef Fsqd
_refine_ls_weighting_details 'calc w=1/[\s^2^(Fo^2^)+(0.0761P)^2^+4.1788P] where P=(Fo^2^+2Fc^2^)/3'
_refine_ls_weighting_scheme calc
_refine_ls_wR_factor_gt 0.1301
_refine_ls_wR_factor_ref 0.1334
_reflns_number_gt 4424
_reflns_number_total 4716
_reflns_threshold_expression >2sigma(I)
_cod_data_source_file c4cc00448e2.cif
_cod_data_source_block cmpd5
_cod_original_cell_volume 1721.23(17)
_cod_original_sg_symbol_H-M 'P 21/c     '
_cod_database_code 7124556

loop_
_symmetry_equiv_pos_as_xyz
'x, y, z'
'-x, y+1/2, -z+1/2'
'-x, -y, -z'
'x, -y-1/2, z-1/2'

loop_
_atom_site_label
_atom_site_type_symbol
_atom_site_fract_x
_atom_site_fract_y
_atom_site_fract_z
_atom_site_U_iso_or_equiv
_atom_site_adp_type
_atom_site_occupancy
_atom_site_symmetry_multiplicity
_atom_site_calc_flag
_atom_site_refinement_flags
K1 K 0.34087(5) 0.46049(2) 0.31578(6) 0.01739(14) Uani 1 1 d .
Si1 Si 0.62587(6) 0.36927(3) 0.62692(8) 0.01691(16) Uani 1 1 d .
F1 F 0.56363(13) 0.49787(7) 0.20657(18) 0.0201(3) Uani 1 1 d .
F2 F 0.75773(15) 0.52855(7) 0.05403(18) 0.0235(3) Uani 1 1 d .
F3 F 1.03856(14) 0.48966(8) 0.17871(19) 0.0245(3) Uani 1 1 d .
F4 F 1.11374(13) 0.41845(7) 0.45727(18) 0.0239(3) Uani 1 1 d .
F5 F 0.92611(14) 0.38902(7) 0.61924(18) 0.0236(3) Uani 1 1 d .
O1 O 0.24295(18) 0.35677(8) 0.1421(2) 0.0239(4) Uani 1 1 d .
N1 N 0.62873(19) 0.42758(9) 0.4943(2) 0.0155(4) Uani 1 1 d .
C1 C 0.7305(2) 0.44012(10) 0.4208(3) 0.0143(4) Uani 1 1 d .
C2 C 0.7005(2) 0.47700(11) 0.2739(3) 0.0158(4) Uani 1 1 d .
C3 C 0.7980(2) 0.49334(11) 0.1931(3) 0.0169(4) Uani 1 1 d .
C4 C 0.9391(2) 0.47362(11) 0.2535(3) 0.0179(5) Uani 1 1 d .
C5 C 0.9757(2) 0.43738(11) 0.3946(3) 0.0170(4) Uani 1 1 d .
C6 C 0.8770(2) 0.42154(11) 0.4757(3) 0.0168(4) Uani 1 1 d .
C7 C 0.7276(3) 0.38508(14) 0.8550(3) 0.0274(6) Uani 1 1 d .
H7A H 0.8216 0.3999 0.8627 0.041 Uiso 1 1 calc R
H7B H 0.7365 0.3489 0.9199 0.041 Uiso 1 1 calc R
H7C H 0.6769 0.4145 0.8989 0.041 Uiso 1 1 calc R
C8 C 0.6854(3) 0.29597(12) 0.5604(4) 0.0299(6) Uani 1 1 d .
H8A H 0.6163 0.2827 0.4571 0.045 Uiso 1 1 calc R
H8B H 0.6932 0.2667 0.6477 0.045 Uiso 1 1 calc R
H8C H 0.7772 0.3010 0.5423 0.045 Uiso 1 1 calc R
C9 C 0.4336(2) 0.35778(12) 0.6196(3) 0.0217(5) Uani 1 1 d .
H9A H 0.3953 0.3947 0.6466 0.033 Uiso 1 1 calc R
H9B H 0.4290 0.3277 0.7005 0.033 Uiso 1 1 calc R
H9C H 0.3784 0.3451 0.5078 0.033 Uiso 1 1 calc R
C10 C 0.0973(3) 0.33695(14) 0.0996(4) 0.0317(6) Uani 1 1 d .
H10A H 0.0630 0.3275 -0.0204 0.042 Uiso 1 1 calc R
H10B H 0.0385 0.3692 0.1203 0.042 Uiso 1 1 calc R
C11 C 0.0798(4) 0.28284(19) 0.1996(6) 0.0571(11) Uani 1 1 d .
H11A H 0.1294 0.2495 0.1704 0.086 Uiso 1 1 calc R
H11B H -0.0205 0.2734 0.1736 0.086 Uiso 1 1 calc R
H11C H 0.1191 0.2911 0.3186 0.086 Uiso 1 1 calc R
C12 C 0.3285(3) 0.32117(15) 0.0680(5) 0.0454(8) Uani 1 1 d .
H12A H 0.2791 0.3157 -0.0519 0.060 Uiso 1 1 calc R
H12B H 0.3440 0.2820 0.1214 0.060 Uiso 1 1 calc R
C13 C 0.4695(3) 0.35136(14) 0.0913(4) 0.0307(6) Uani 1 1 d .
H13A H 0.4539 0.3891 0.0330 0.046 Uiso 1 1 calc R
H13B H 0.5289 0.3265 0.0458 0.046 Uiso 1 1 calc R
H13C H 0.5164 0.3579 0.2099 0.046 Uiso 1 1 calc R

loop_
_atom_site_aniso_label
_atom_site_aniso_U_11
_atom_site_aniso_U_22
_atom_site_aniso_U_33
_atom_site_aniso_U_23
_atom_site_aniso_U_13
_atom_site_aniso_U_12
K1 0.0105(2) 0.0216(3) 0.0195(2) -0.00060(19) 0.00382(16) 0.00056(17)
Si1 0.0124(3) 0.0199(3) 0.0176(3) 0.0029(2) 0.0034(2) 0.0004(2)
F1 0.0107(6) 0.0255(8) 0.0234(7) 0.0073(6) 0.0038(5) 0.0050(5)
F2 0.0207(6) 0.0301(8) 0.0200(6) 0.0096(6) 0.0067(5) 0.0032(6)
F3 0.0148(6) 0.0395(9) 0.0228(7) 0.0048(6) 0.0112(5) -0.0008(6)
F4 0.0086(6) 0.0387(9) 0.0234(7) 0.0036(6) 0.0033(5) 0.0050(6)
F5 0.0145(6) 0.0352(9) 0.0197(7) 0.0113(6) 0.0031(5) 0.0058(6)
O1 0.0203(8) 0.0231(9) 0.0263(9) -0.0020(7) 0.0043(7) -0.0011(7)
N1 0.0100(7) 0.0192(10) 0.0171(9) 0.0022(8) 0.0040(7) 0.0007(7)
C1 0.0108(9) 0.0174(11) 0.0143(10) -0.0017(8) 0.0033(8) 0.0000(8)
C2 0.0094(9) 0.0192(11) 0.0167(10) 0.0014(9) 0.0010(8) 0.0018(8)
C3 0.0159(9) 0.0199(11) 0.0136(10) 0.0017(9) 0.0028(8) 0.0005(8)
C4 0.0130(9) 0.0246(12) 0.0194(10) -0.0016(9) 0.0098(8) -0.0020(9)
C5 0.0075(9) 0.0260(12) 0.0168(10) -0.0015(9) 0.0026(8) 0.0025(8)
C6 0.0139(9) 0.0215(11) 0.0132(10) 0.0022(9) 0.0016(8) 0.0028(8)
C7 0.0170(10) 0.0423(16) 0.0198(11) 0.0064(11) 0.0013(9) -0.0028(10)
C8 0.0280(12) 0.0221(13) 0.0410(15) 0.0041(12) 0.0127(11) 0.0043(10)
C9 0.0133(9) 0.0270(13) 0.0239(11) 0.0021(10) 0.0044(8) -0.0032(9)
C10 0.0195(11) 0.0376(16) 0.0311(14) -0.0043(12) -0.0026(10) -0.0011(11)
C11 0.0394(17) 0.055(2) 0.069(2) 0.014(2) 0.0050(17) -0.0209(16)
C12 0.0345(15) 0.0335(17) 0.071(2) -0.0219(17) 0.0205(15) -0.0042(13)
C13 0.0282(12) 0.0335(15) 0.0312(13) -0.0041(12) 0.0101(11) 0.0044(11)

loop_
_atom_type_symbol
_atom_type_description
_atom_type_scat_dispersion_real
_atom_type_scat_dispersion_imag
_atom_type_scat_source
C C 0.0033 0.0016 'International Tables Vol C Tables 4.2.6.8 and 6.1.1.4'
H H 0.0000 0.0000 'International Tables Vol C Tables 4.2.6.8 and 6.1.1.4'
F F 0.0171 0.0103 'International Tables Vol C Tables 4.2.6.8 and 6.1.1.4'
K K 0.2009 0.2494 'International Tables Vol C Tables 4.2.6.8 and 6.1.1.4'
N N 0.0061 0.0033 'International Tables Vol C Tables 4.2.6.8 and 6.1.1.4'
O O 0.0106 0.0060 'International Tables Vol C Tables 4.2.6.8 and 6.1.1.4'
Si Si 0.0817 0.0704 'International Tables Vol C Tables 4.2.6.8 and 6.1.1.4'

loop_
_geom_angle_atom_site_label_1
_geom_angle_atom_site_label_2
_geom_angle_atom_site_label_3
_geom_angle
_geom_angle_site_symmetry_1
_geom_angle_site_symmetry_3
F1 K1 O1 105.70(5) . .
F1 K1 N1 59.29(5) . .
O1 K1 N1 100.68(6) . .
F1 K1 F3 128.49(4) . 1_455
O1 K1 F3 80.44(5) . 1_455
N1 K1 F3 171.72(5) . 1_455
F1 K1 N1 87.50(5) . 3_666
O1 K1 N1 165.50(6) . 3_666
N1 K1 N1 91.14(6) . 3_666
F3 K1 N1 86.67(5) 1_455 3_666
F1 K1 F2 70.65(4) . 3_665
O1 K1 F2 64.61(5) . 3_665
N1 K1 F2 121.47(5) . 3_665
F3 K1 F2 66.49(4) 1_455 3_665
N1 K1 F2 116.02(5) 3_666 3_665
F1 K1 F4 176.08(4) . 1_455
O1 K1 F4 75.86(5) . 1_455
N1 K1 F4 117.01(5) . 1_455
F3 K1 F4 55.13(4) 1_455 1_455
N1 K1 F4 91.35(5) 3_666 1_455
F2 K1 F4 113.19(4) 3_665 1_455
N1 Si1 C8 114.13(12) . .
N1 Si1 C9 107.22(10) . .
C8 Si1 C9 105.56(12) . .
N1 Si1 C7 113.25(11) . .
C8 Si1 C7 110.04(13) . .
C9 Si1 C7 105.96(11) . .
C2 F1 K1 122.76(13) . .
C3 F2 K1 149.13(14) . 3_665
C4 F3 K1 123.47(13) . 1_655
C5 F4 K1 121.86(13) . 1_655
C12 O1 C10 113.2(2) . .
C12 O1 K1 122.84(16) . .
C10 O1 K1 123.59(16) . .
C1 N1 Si1 127.53(16) . .
C1 N1 K1 117.50(13) . .
Si1 N1 K1 108.82(8) . .
C1 N1 K1 95.62(14) . 3_666
Si1 N1 K1 108.99(9) . 3_666
K1 N1 K1 88.86(6) . 3_666
N1 C1 C2 121.30(19) . .
N1 C1 C6 127.2(2) . .
C2 C1 C6 111.45(19) . .
F1 C2 C3 116.76(19) . .
F1 C2 C1 117.87(19) . .
C3 C2 C1 125.37(19) . .
F2 C3 C2 120.46(19) . .
F2 C3 C4 119.4(2) . .
C2 C3 C4 120.2(2) . .
F3 C4 C5 120.57(19) . .
F3 C4 C3 121.7(2) . .
C5 C4 C3 117.7(2) . .
F4 C5 C4 118.58(19) . .
F4 C5 C6 119.7(2) . .
C4 C5 C6 121.67(19) . .
F5 C6 C5 116.94(19) . .
F5 C6 C1 119.3(2) . .
C5 C6 C1 123.7(2) . .
O1 C10 C11 112.7(2) . .
O1 C12 C13 109.5(2) . .

loop_
_geom_bond_atom_site_label_1
_geom_bond_atom_site_label_2
_geom_bond_distance
_geom_bond_site_symmetry_2
K1 F1 2.7313(14) .
K1 O1 2.7403(19) .
K1 N1 2.8455(18) .
K1 F3 2.8969(14) 1_455
K1 N1 2.920(2) 3_666
K1 F2 2.9258(15) 3_665
K1 F4 2.9622(15) 1_455
Si1 N1 1.709(2) .
Si1 C8 1.876(3) .
Si1 C9 1.879(2) .
Si1 C7 1.879(3) .
F1 C2 1.364(2) .
F2 C3 1.350(3) .
F2 K1 2.9258(15) 3_665
F3 C4 1.351(2) .
F3 K1 2.8969(14) 1_655
F4 C5 1.356(2) .
F4 K1 2.9622(15) 1_655
F5 C6 1.350(3) .
O1 C12 1.422(4) .
O1 C10 1.428(3) .
N1 C1 1.345(3) .
N1 K1 2.920(2) 3_666
C1 C2 1.423(3) .
C1 C6 1.425(3) .
C2 C3 1.371(3) .
C3 C4 1.387(3) .
C4 C5 1.376(3) .
C5 C6 1.380(3) .
C10 C11 1.504(5) .
C12 C13 1.493(4) .
